data_4031997
loop_
_publ_author_name
'Oliveira Udry, Guillermo A.'
'Repetto, Evangelina'
'Vega, Daniel R.'
'Varela, Oscar'

_publ_section_title
;
 Synthesis of Enantiomeric Polyhydroxyalkylpyrrolidines from 1,3-Dipolar
 Cycloadducts. Evaluation as Inhibitors of a \b-Galactofuranosidase.
;
_journal_issue 10
_journal_name_full 'The Journal of organic chemistry'
_journal_page_first 4179
_journal_page_last 4189
_journal_paper_doi 10.1021/acs.joc.6b00514
_journal_volume 81
_journal_year 2016
_chemical_formula_sum 'C28 H40 N2 O5'
_chemical_formula_weight 484.62
_space_group_crystal_system monoclinic
_space_group_IT_number 5
_space_group_name_Hall 'C 2y'
_space_group_name_H-M_alt 'C 1 2 1'
_symmetry_space_group_name_Hall 'C 2y'
_symmetry_space_group_name_H-M 'C 1 2 1'
_atom_sites_solution_hydrogens geom
_audit_creation_method SHELXL-2014/7
_cell_angle_alpha 90
_cell_angle_beta 91.1(5)
_cell_angle_gamma 90
_cell_formula_units_Z 4
_cell_length_a 33.30(10)
_cell_length_b 5.412(5)
_cell_length_c 15.00(3)
_cell_measurement_reflns_used 178
_cell_measurement_temperature 293(2)
_cell_measurement_theta_max 28.7513
_cell_measurement_theta_min 3.6456
_cell_volume 2703(10)
_computing_cell_refinement
;
CrysAlisPro, Agilent Technologies,
Version 1.171.36.21 (release 14-08-2012 CrysAlis171 .NET)
(compiled Sep 14 2012,17:21:16)
;
_computing_data_collection
;
CrysAlisPro, Agilent Technologies,
Version 1.171.36.21 (release 14-08-2012 CrysAlis171 .NET)
(compiled Sep 14 2012,17:21:16)
;
_computing_data_reduction
;
CrysAlisPro, Agilent Technologies,
Version 1.171.36.21 (release 14-08-2012 CrysAlis171 .NET)
(compiled Sep 14 2012,17:21:16)
;
_computing_structure_refinement 'SHELXL-2014/7 (Sheldrick, 2014)'
_computing_structure_solution 'SHELXS-97 (Sheldrick, 1997)'
_diffrn_ambient_temperature 293(2)
_diffrn_detector_area_resol_mean 16.1158
_diffrn_measured_fraction_theta_full 0.918
_diffrn_measured_fraction_theta_max 0.797
_diffrn_measurement_details
;
  1 omega  -11.00   93.00   1.0000   11.0450
omega____ theta____ kappa____ phi______ frames
    -       21.0583   37.0000   60.0000 104

  2 omega  -24.00   40.00   1.0000   11.0450
omega____ theta____ kappa____ phi______ frames
    -       21.0583  -99.0000 -150.0000 64

  3 omega  -25.00   54.00   1.0000   11.0450
omega____ theta____ kappa____ phi______ frames
    -       21.0583  -99.0000  -90.0000 79

  4 omega  -25.00    0.00   1.0000   11.0450
omega____ theta____ kappa____ phi______ frames
    -      -21.4489  -99.0000    0.0000 25

;
_diffrn_measurement_device_type 'Xcalibur, Eos, Gemini'
_diffrn_measurement_method '\w scans'
_diffrn_orient_matrix_UB_11 -0.0348418000
_diffrn_orient_matrix_UB_12 0.0722870000
_diffrn_orient_matrix_UB_13 0.0083656000
_diffrn_orient_matrix_UB_21 0.0208366000
_diffrn_orient_matrix_UB_22 -0.0089128000
_diffrn_orient_matrix_UB_23 0.0191190000
_diffrn_orient_matrix_UB_31 0.0246285000
_diffrn_orient_matrix_UB_32 0.1095855000
_diffrn_orient_matrix_UB_33 -0.0039059000
_diffrn_radiation_monochromator graphite
_diffrn_radiation_source 'Enhance (Mo) X-ray Source'
_diffrn_radiation_type MoK\a
_diffrn_radiation_wavelength 0.71073
_diffrn_reflns_av_R_equivalents '0.0291 using hklf4 instruction'
_diffrn_reflns_av_unetI/netI 0.0506
_diffrn_reflns_Laue_measured_fraction_full 0.918
_diffrn_reflns_Laue_measured_fraction_max 0.797
_diffrn_reflns_limit_h_max 43
_diffrn_reflns_limit_h_min -42
_diffrn_reflns_limit_k_max 7
_diffrn_reflns_limit_k_min -6
_diffrn_reflns_limit_l_max 20
_diffrn_reflns_limit_l_min -20
_diffrn_reflns_number 6429
_diffrn_reflns_point_group_measured_fraction_full 0.716
_diffrn_reflns_point_group_measured_fraction_max 0.602
_diffrn_reflns_theta_full 25.242
_diffrn_reflns_theta_max 28.974
_diffrn_reflns_theta_min 3.672
_exptl_absorpt_coefficient_mu 0.081
_exptl_absorpt_correction_T_max 1.00000
_exptl_absorpt_correction_T_min 0.85246
_exptl_absorpt_correction_type multi-scan
_exptl_absorpt_process_details
;
CrysAlisPro, Agilent Technologies,
Version 1.171.36.21 (release 14-08-2012 CrysAlis171 .NET)
(compiled Sep 14 2012,17:21:16)
Empirical absorption correction using spherical harmonics,
 implemented in SCALE3 ABSPACK scaling algorithm.
;
_exptl_crystal_colour colorless
_exptl_crystal_density_diffrn 1.191
_exptl_crystal_description plate
_exptl_crystal_F_000 1048
_exptl_crystal_size_max 0.6
_exptl_crystal_size_mid 0.4
_exptl_crystal_size_min 0.24
_refine_diff_density_max 0.278
_refine_diff_density_min -0.291
_refine_diff_density_rms 0.069
_refine_ls_abs_structure_details
;
 Classical Flack method preferred over Parsons because s.u. lower.
;
_refine_ls_abs_structure_Flack -1.6(5)
_refine_ls_extinction_method none
_refine_ls_goodness_of_fit_ref 1.013
_refine_ls_hydrogen_treatment constr
_refine_ls_matrix_type full
_refine_ls_number_parameters 322
_refine_ls_number_reflns 6429
_refine_ls_number_restraints 16
_refine_ls_restrained_S_all 1.017
_refine_ls_R_factor_all 0.0927
_refine_ls_R_factor_gt 0.0526
_refine_ls_shift/su_max 0.000
_refine_ls_shift/su_mean 0.000
_refine_ls_structure_factor_coef Fsqd
_refine_ls_weighting_details 'w=1/[\s^2^(Fo^2^)+(0.0785P)^2^] where P=(Fo^2^+2Fc^2^)/3'
_refine_ls_weighting_scheme calc
_refine_ls_wR_factor_gt 0.1307
_refine_ls_wR_factor_ref 0.1441
_reflns_Friedel_coverage 0.372
_reflns_Friedel_fraction_full 0.461
_reflns_Friedel_fraction_max 0.363
_reflns_number_gt 3991
_reflns_number_total 6429
_reflns_threshold_expression 'I > 2\s(I)'
_cod_data_source_file jo6b00514_si_002.cif
_cod_data_source_block 2a
_cod_original_cell_volume 2702(10)
_cod_database_code 4031997
_shelx_shelxl_version_number 2014/7
_shelx_space_group_comment
;
The symmetry employed for this shelxl refinement is uniquely defined
by the following loop, which should always be used as a source of
symmetry information in preference to the above space-group names.
They are only intended as comments.
;
_cell_oxdiff_length_a 14.99(2)
_cell_oxdiff_length_b 5.395(8)
_cell_oxdiff_length_c 33.41(3)
_cell_oxdiff_angle_alpha 90.07(9)
_cell_oxdiff_angle_beta 90.41(8)
_cell_oxdiff_angle_gamma 89.61(11)
_cell_oxdiff_volume 2702(6)
_cell_oxdiff_measurement_reflns_used 2566
_cell_oxdiff_twin_number 2

loop_
_space_group_symop_operation_xyz
'x, y, z'
'-x, y, -z'
'x+1/2, y+1/2, z'
'-x+1/2, y+1/2, -z'

loop_
_atom_site_label
_atom_site_type_symbol
_atom_site_fract_x
_atom_site_fract_y
_atom_site_fract_z
_atom_site_U_iso_or_equiv
_atom_site_adp_type
_atom_site_occupancy
_atom_site_site_symmetry_order
_atom_site_calc_flag
_atom_site_refinement_flags_posn
_atom_site_refinement_flags_adp
O1 O 0.32899(6) 0.9901(5) 0.28455(16) 0.0329(6) Uani 1 1 d . .
O2 O 0.38791(6) 1.3409(5) 0.26143(16) 0.0372(6) Uani 1 1 d . .
O3 O 0.36770(6) 0.8274(5) 0.40127(17) 0.0377(6) Uani 1 1 d . .
C4 C 0.45550(9) 1.1557(7) 0.4113(2) 0.0313(8) Uani 1 1 d . .
H4 H 0.4727 1.2814 0.4394 0.038 Uiso 1 1 calc R U
C5 C 0.32499(9) 0.7377(7) 0.1500(2) 0.0344(8) Uani 1 1 d . .
H5A H 0.3165 0.8818 0.1161 0.041 Uiso 1 1 calc R U
H5B H 0.3541 0.7298 0.1488 0.041 Uiso 1 1 calc R U
O6 O 0.39758(8) 0.9278(6) 0.67728(18) 0.0565(9) Uani 1 1 d . U
C7 C 0.30776(10) 0.5085(8) 0.1058(2) 0.0389(9) Uani 1 1 d . .
H7 H 0.3182 0.3643 0.1383 0.047 Uiso 1 1 calc R U
C8 C 0.38879(9) 1.2021(6) 0.3252(2) 0.0268(8) Uani 1 1 d . .
C9 C 0.31195(9) 0.7674(7) 0.2460(2) 0.0315(8) Uani 1 1 d . .
H9 H 0.3214 0.6246 0.2807 0.038 Uiso 1 1 calc R U
C10 C 0.36749(9) 0.9508(7) 0.3186(2) 0.0315(8) Uani 1 1 d . .
H10 H 0.3820 0.8482 0.2761 0.038 Uiso 1 1 calc R U
C11 C 0.42803(10) 1.0383(7) 0.5440(2) 0.0336(8) Uani 1 1 d . .
H11 H 0.4428 1.1676 0.5766 0.040 Uiso 1 1 calc R U
C12 C 0.47441(9) 1.0899(7) 0.3229(2) 0.0333(9) Uani 1 1 d . .
C13 C 0.24930(11) 0.5458(8) 0.2101(3) 0.0469(11) Uani 1 1 d . .
H13A H 0.2582 0.4055 0.2456 0.056 Uiso 1 1 calc R U
H13B H 0.2202 0.5516 0.2115 0.056 Uiso 1 1 calc R U
C14 C 0.50153(10) 1.2510(8) 0.2854(3) 0.0420(10) Uani 1 1 d . .
H14 H 0.5080 1.3980 0.3145 0.050 Uiso 1 1 calc R U
C15 C 0.41872(11) 0.8371(8) 0.6091(3) 0.0420(9) Uani 1 1 d . U
C16 C 0.46614(10) 0.8690(7) 0.2797(2) 0.0375(9) Uani 1 1 d . .
H16 H 0.4485 0.7565 0.3048 0.045 Uiso 1 1 calc R U
C17 C 0.26644(9) 0.7834(7) 0.2513(2) 0.0345(9) Uani 1 1 d . .
H17 H 0.2576 0.9215 0.2135 0.041 Uiso 1 1 calc R U
N18 N 0.45378(8) 0.9496(6) 0.4733(2) 0.0407(8) Uani 1 1 d . .
H18 H 0.4653 0.8079 0.4692 0.049 Uiso 1 1 calc R U
C19 C 0.41147(8) 1.2643(7) 0.4088(2) 0.0297(8) Uani 1 1 d . .
H19 H 0.4132 1.4446 0.4136 0.036 Uiso 1 1 calc R U
O20 O 0.42921(11) 0.6266(6) 0.6038(2) 0.0667(9) Uani 1 1 d . .
C21 C 0.51053(13) 0.9770(10) 0.1611(3) 0.0576(13) Uani 1 1 d . .
H21 H 0.5223 0.9400 0.1071 0.069 Uiso 1 1 calc R U
C22 C 0.39205(9) 1.1621(7) 0.4956(2) 0.0320(8) Uani 1 1 d . .
H22 H 0.3823 1.3000 0.5315 0.038 Uiso 1 1 calc R U
C23 C 0.35753(10) 0.9890(8) 0.4728(2) 0.0391(9) Uani 1 1 d . .
H23A H 0.3510 0.8919 0.5249 0.047 Uiso 1 1 calc R U
H23B H 0.3340 1.0850 0.4558 0.047 Uiso 1 1 calc R U
C24 C 0.26243(10) 0.5102(10) 0.1143(3) 0.0485(11) Uani 1 1 d . .
H24A H 0.2517 0.3552 0.0918 0.058 Uiso 1 1 calc R U
H24B H 0.2513 0.6423 0.0777 0.058 Uiso 1 1 calc R U
C25 C 0.25155(10) 0.8346(8) 0.3470(2) 0.0396(9) Uani 1 1 d . .
H25 H 0.2663 0.9795 0.3692 0.048 Uiso 1 1 calc R U
C26 C 0.51925(12) 1.1949(9) 0.2045(3) 0.0563(13) Uani 1 1 d . .
H26 H 0.5372 1.3060 0.1796 0.068 Uiso 1 1 calc R U
C28 C 0.32018(11) 0.4849(11) 0.0086(3) 0.0535(11) Uani 1 1 d . .
H28A H 0.3080 0.6154 -0.0259 0.080 Uiso 1 1 calc R U
H28B H 0.3114 0.3282 -0.0146 0.080 Uiso 1 1 calc R U
H28C H 0.3489 0.4963 0.0052 0.080 Uiso 1 1 calc R U
C29 C 0.25993(14) 0.6272(10) 0.4117(3) 0.0570(12) Uani 1 1 d . .
H29A H 0.2514 0.6749 0.4701 0.086 Uiso 1 1 calc R U
H29B H 0.2882 0.5924 0.4135 0.086 Uiso 1 1 calc R U
H29C H 0.2455 0.4822 0.3929 0.086 Uiso 1 1 calc R U
C30 C 0.48401(11) 0.8143(8) 0.1991(3) 0.0475(10) Uani 1 1 d . .
H30 H 0.4780 0.6661 0.1705 0.057 Uiso 1 1 calc R U
C33 C 0.20671(11) 0.9029(10) 0.3456(3) 0.0616(13) Uani 1 1 d . .
H33A H 0.1911 0.7631 0.3260 0.092 Uiso 1 1 calc R U
H33B H 0.2022 1.0385 0.3054 0.092 Uiso 1 1 calc R U
H33C H 0.1988 0.9497 0.4045 0.092 Uiso 1 1 calc R U
C37 C 0.42812(13) 0.3791(11) 0.0157(3) 0.0575(12) Uani 1 1 d . .
N35 N 0.43677(15) 0.5530(12) -0.0210(3) 0.0913(17) Uani 1 1 d . .
C31 C 0.39087(13) 0.7604(13) 0.7510(3) 0.0772(18) Uani 1 1 d . U
H31A H 0.4161 0.6898 0.7722 0.093 Uiso 1 1 calc R U
H31B H 0.3731 0.6270 0.7326 0.093 Uiso 1 1 calc R U
C34 C 0.41673(17) 0.1593(12) 0.0620(3) 0.0752(15) Uani 1 1 d . .
H34A H 0.3917 0.0995 0.0379 0.113 Uiso 1 1 calc R U
H34B H 0.4138 0.1958 0.1242 0.113 Uiso 1 1 calc R U
H34C H 0.4371 0.0354 0.0551 0.113 Uiso 1 1 calc R U
C32 C 0.37188(15) 0.9130(18) 0.8238(3) 0.112(3) Uani 1 1 d . U
H32A H 0.3892 1.0491 0.8391 0.169 Uiso 1 1 calc R U
H32B H 0.3681 0.8117 0.8755 0.169 Uiso 1 1 calc R U
H32C H 0.3464 0.9748 0.8029 0.169 Uiso 1 1 calc R U

loop_
_atom_site_aniso_label
_atom_site_aniso_U_11
_atom_site_aniso_U_22
_atom_site_aniso_U_33
_atom_site_aniso_U_23
_atom_site_aniso_U_13
_atom_site_aniso_U_12
O1 0.0241(11) 0.0276(12) 0.0463(14) -0.0015(13) -0.0117(10) 0.0008(10)
O2 0.0326(12) 0.0409(15) 0.0378(13) 0.0077(14) -0.0074(10) 0.0015(12)
O3 0.0386(13) 0.0294(13) 0.0445(15) 0.0042(13) -0.0119(11) -0.0007(11)
C4 0.0253(15) 0.0275(18) 0.041(2) -0.0014(18) -0.0089(15) -0.0011(14)
C5 0.0266(15) 0.0353(19) 0.041(2) 0.0065(19) -0.0080(15) 0.0004(15)
O6 0.0485(15) 0.075(2) 0.0460(15) 0.0235(17) -0.0016(12) 0.0011(16)
C7 0.0372(18) 0.039(2) 0.040(2) 0.000(2) -0.0086(16) -0.0006(18)
C8 0.0201(14) 0.0292(19) 0.0310(19) 0.0017(18) -0.0024(14) 0.0064(13)
C9 0.0315(16) 0.0224(17) 0.040(2) 0.0027(17) -0.0092(15) -0.0027(14)
C10 0.0262(15) 0.0314(19) 0.037(2) 0.0021(18) -0.0083(14) 0.0056(15)
C11 0.0327(17) 0.0321(19) 0.0357(19) 0.0015(18) -0.0103(15) -0.0033(15)
C12 0.0240(16) 0.034(2) 0.041(2) 0.0067(19) -0.0070(15) 0.0051(15)
C13 0.0361(19) 0.050(3) 0.055(3) -0.008(2) -0.0002(18) -0.0130(18)
C14 0.0335(17) 0.037(2) 0.056(3) 0.006(2) 0.0012(18) 0.0020(17)
C15 0.0413(19) 0.042(2) 0.042(2) 0.006(2) -0.0177(17) -0.0127(19)
C16 0.0296(17) 0.037(2) 0.046(2) 0.001(2) -0.0052(16) 0.0027(16)
C17 0.0268(16) 0.035(2) 0.042(2) 0.0038(18) -0.0058(15) -0.0017(16)
N18 0.0360(15) 0.0346(19) 0.0515(19) 0.0116(17) 0.0026(14) 0.0141(15)
C19 0.0258(15) 0.0232(17) 0.040(2) 0.0027(17) -0.0039(15) 0.0014(14)
O20 0.101(3) 0.0313(17) 0.067(2) 0.0093(18) -0.0113(18) -0.0079(18)
C21 0.061(3) 0.060(3) 0.052(3) 0.005(3) 0.015(2) 0.022(3)
C22 0.0299(16) 0.0316(19) 0.0345(19) -0.0022(18) -0.0013(14) 0.0024(15)
C23 0.0310(17) 0.050(2) 0.036(2) 0.007(2) -0.0022(15) -0.0011(18)
C24 0.039(2) 0.057(3) 0.049(2) -0.009(2) -0.0087(18) -0.014(2)
C25 0.0330(17) 0.040(2) 0.046(2) -0.006(2) -0.0014(16) -0.0066(17)
C26 0.047(2) 0.054(3) 0.069(3) 0.013(3) 0.018(2) 0.004(2)
C28 0.043(2) 0.072(3) 0.046(2) -0.010(3) -0.0055(18) -0.001(2)
C29 0.069(3) 0.055(3) 0.047(2) 0.000(3) 0.010(2) -0.004(2)
C30 0.050(2) 0.043(2) 0.049(2) -0.001(2) -0.0038(19) 0.014(2)
C33 0.040(2) 0.077(4) 0.069(3) -0.011(3) 0.009(2) -0.006(2)
C37 0.053(3) 0.071(4) 0.048(3) -0.003(3) 0.003(2) 0.008(3)
N35 0.093(3) 0.087(4) 0.094(4) 0.003(3) 0.027(3) -0.009(3)
C31 0.058(3) 0.115(5) 0.058(3) 0.047(3) -0.012(2) -0.023(3)
C34 0.092(4) 0.075(4) 0.059(3) 0.012(3) 0.003(3) 0.025(3)
C32 0.060(3) 0.215(9) 0.063(3) 0.058(5) 0.018(2) 0.024(4)

loop_
_atom_type_symbol
_atom_type_description
_atom_type_scat_dispersion_real
_atom_type_scat_dispersion_imag
_atom_type_scat_source
C C 0.0033 0.0016 'International Tables Vol C Tables 4.2.6.8 and 6.1.1.4'
H H 0.0000 0.0000 'International Tables Vol C Tables 4.2.6.8 and 6.1.1.4'
O O 0.0106 0.0060 'International Tables Vol C Tables 4.2.6.8 and 6.1.1.4'
N N 0.0061 0.0033 'International Tables Vol C Tables 4.2.6.8 and 6.1.1.4'

loop_
_geom_angle_atom_site_label_1
_geom_angle_atom_site_label_2
_geom_angle_atom_site_label_3
_geom_angle
C10 O1 C9 111.8(3)
C10 O3 C23 111.9(3)
N18 C4 C12 113.6(3)
N18 C4 C19 104.6(4)
C12 C4 C19 117.8(5)
N18 C4 H4 106.7
C12 C4 H4 106.7
C19 C4 H4 106.7
C7 C5 C9 112.8(3)
C7 C5 H5A 109.0
C9 C5 H5A 109.0
C7 C5 H5B 109.0
C9 C5 H5B 109.0
H5A C5 H5B 107.8
C15 O6 C31 116.3(4)
C5 C7 C24 109.1(4)
C5 C7 C28 112.2(4)
C24 C7 C28 111.6(5)
C5 C7 H7 107.9
C24 C7 H7 107.9
C28 C7 H7 107.9
O2 C8 C19 121.8(3)
O2 C8 C10 119.5(4)
C19 C8 C10 118.7(3)
O1 C9 C5 110.5(3)
O1 C9 C17 108.3(3)
C5 C9 C17 111.1(5)
O1 C9 H9 109.0
C5 C9 H9 109.0
C17 C9 H9 109.0
O1 C10 O3 112.7(4)
O1 C10 C8 108.1(3)
O3 C10 C8 111.7(4)
O1 C10 H10 108.1
O3 C10 H10 108.1
C8 C10 H10 108.1
N18 C11 C15 111.5(4)
N18 C11 C22 105.2(3)
C15 C11 C22 117.0(4)
N18 C11 H11 107.6
C15 C11 H11 107.6
C22 C11 H11 107.6
C14 C12 C16 118.7(4)
C14 C12 C4 119.4(4)
C16 C12 C4 121.9(3)
C24 C13 C17 112.1(4)
C24 C13 H13A 109.2
C17 C13 H13A 109.2
C24 C13 H13B 109.2
C17 C13 H13B 109.2
H13A C13 H13B 107.9
C12 C14 C26 120.5(5)
C12 C14 H14 119.7
C26 C14 H14 119.7
O20 C15 O6 123.8(4)
O20 C15 C11 125.8(4)
O6 C15 C11 110.4(4)
C12 C16 C30 120.4(4)
C12 C16 H16 119.8
C30 C16 H16 119.8
C9 C17 C13 107.1(4)
C9 C17 C25 113.3(5)
C13 C17 C25 113.6(3)
C9 C17 H17 107.5
C13 C17 H17 107.5
C25 C17 H17 107.5
C4 N18 C11 104.1(3)
C4 N18 H18 128.0
C11 N18 H18 128.0
C8 C19 C22 114.2(3)
C8 C19 C4 113.0(4)
C22 C19 C4 104.3(4)
C8 C19 H19 108.4
C22 C19 H19 108.4
C4 C19 H19 108.4
C26 C21 C30 118.9(4)
C26 C21 H21 120.6
C30 C21 H21 120.6
C23 C22 C11 114.6(4)
C23 C22 C19 110.7(4)
C11 C22 C19 102.4(4)
C23 C22 H22 109.6
C11 C22 H22 109.6
C19 C22 H22 109.6
O3 C23 C22 110.9(4)
O3 C23 H23A 109.5
C22 C23 H23A 109.5
O3 C23 H23B 109.5
C22 C23 H23B 109.5
H23A C23 H23B 108.0
C7 C24 C13 112.6(5)
C7 C24 H24A 109.1
C13 C24 H24A 109.1
C7 C24 H24B 109.1
C13 C24 H24B 109.1
H24A C24 H24B 107.8
C29 C25 C33 110.8(4)
C29 C25 C17 113.8(3)
C33 C25 C17 111.0(5)
C29 C25 H25 106.9
C33 C25 H25 106.9
C17 C25 H25 106.9
C21 C26 C14 120.7(4)
C21 C26 H26 119.7
C14 C26 H26 119.7
C7 C28 H28A 109.5
C7 C28 H28B 109.5
H28A C28 H28B 109.5
C7 C28 H28C 109.5
H28A C28 H28C 109.5
H28B C28 H28C 109.5
C25 C29 H29A 109.5
C25 C29 H29B 109.5
H29A C29 H29B 109.5
C25 C29 H29C 109.5
H29A C29 H29C 109.5
H29B C29 H29C 109.5
C21 C30 C16 120.8(5)
C21 C30 H30 119.6
C16 C30 H30 119.6
C25 C33 H33A 109.5
C25 C33 H33B 109.5
H33A C33 H33B 109.5
C25 C33 H33C 109.5
H33A C33 H33C 109.5
H33B C33 H33C 109.5
N35 C37 C34 179.4(6)
O6 C31 C32 106.3(6)
O6 C31 H31A 110.5
C32 C31 H31A 110.5
O6 C31 H31B 110.5
C32 C31 H31B 110.5
H31A C31 H31B 108.7
C37 C34 H34A 109.5
C37 C34 H34B 109.5
H34A C34 H34B 109.5
C37 C34 H34C 109.5
H34A C34 H34C 109.5
H34B C34 H34C 109.5
C31 C32 H32A 109.5
C31 C32 H32B 109.5
H32A C32 H32B 109.5
C31 C32 H32C 109.5
H32A C32 H32C 109.5
H32B C32 H32C 109.5

loop_
_geom_bond_atom_site_label_1
_geom_bond_atom_site_label_2
_geom_bond_distance
O1 C10 1.387(7)
O1 C9 1.448(5)
O2 C8 1.216(4)
O3 C10 1.408(5)
O3 C23 1.430(5)
C4 N18 1.454(5)
C4 C12 1.521(7)
C4 C19 1.579(6)
C4 H4 0.9800
C5 C7 1.514(6)
C5 C9 1.520(6)
C5 H5A 0.9700
C5 H5B 0.9700
O6 C15 1.345(7)
O6 C31 1.450(6)
C7 C24 1.517(7)
C7 C28 1.529(6)
C7 H7 0.9800
C8 C19 1.489(8)
C8 C10 1.536(5)
C9 C17 1.521(6)
C9 H9 0.9800
C10 H10 0.9800
C11 N18 1.458(7)
C11 C15 1.498(6)
C11 C22 1.542(7)
C11 H11 0.9800
C12 C14 1.383(6)
C12 C16 1.385(5)
C13 C24 1.523(7)
C13 C17 1.532(6)
C13 H13A 0.9700
C13 H13B 0.9700
C14 C26 1.393(7)
C14 H14 0.9300
C15 O20 1.195(6)
C16 C30 1.390(7)
C16 H16 0.9300
C17 C25 1.551(7)
C17 H17 0.9800
N18 H18 0.8600
C19 C22 1.565(7)
C19 H19 0.9800
C21 C26 1.375(7)
C21 C30 1.378(7)
C21 H21 0.9300
C22 C23 1.517(6)
C22 H22 0.9800
C23 H23A 0.9700
C23 H23B 0.9700
C24 H24A 0.9700
C24 H24B 0.9700
C25 C29 1.507(7)
C25 C33 1.538(7)
C25 H25 0.9800
C26 H26 0.9300
C28 H28A 0.9600
C28 H28B 0.9600
C28 H28C 0.9600
C29 H29A 0.9600
C29 H29B 0.9600
C29 H29C 0.9600
C30 H30 0.9300
C33 H33A 0.9600
C33 H33B 0.9600
C33 H33C 0.9600
C37 N35 1.130(7)
C37 C34 1.433(9)
C31 C32 1.517(10)
C31 H31A 0.9700
C31 H31B 0.9700
C34 H34A 0.9600
C34 H34B 0.9600
C34 H34C 0.9600
C32 H32A 0.9600
C32 H32B 0.9600
C32 H32C 0.9600

loop_
_geom_torsion_atom_site_label_1
_geom_torsion_atom_site_label_2
_geom_torsion_atom_site_label_3
_geom_torsion_atom_site_label_4
_geom_torsion
C9 C5 C7 C24 54.2(5)
C9 C5 C7 C28 178.4(3)
C10 O1 C9 C5 -85.0(5)
C10 O1 C9 C17 153.2(3)
C7 C5 C9 O1 -179.5(3)
C7 C5 C9 C17 -59.3(4)
C9 O1 C10 O3 -77.1(4)
C9 O1 C10 C8 159.0(3)
C23 O3 C10 O1 -77.0(4)
C23 O3 C10 C8 44.8(3)
O2 C8 C10 O1 -48.8(5)
C19 C8 C10 O1 133.7(4)
O2 C8 C10 O3 -173.3(3)
C19 C8 C10 O3 9.2(4)
N18 C4 C12 C14 -136.8(4)
C19 C4 C12 C14 100.5(4)
N18 C4 C12 C16 41.4(4)
C19 C4 C12 C16 -81.4(4)
C16 C12 C14 C26 1.8(5)
C4 C12 C14 C26 -180.0(3)
C31 O6 C15 O20 5.7(6)
C31 O6 C15 C11 -172.4(3)
N18 C11 C15 O20 -2.9(6)
C22 C11 C15 O20 118.3(5)
N18 C11 C15 O6 175.2(3)
C22 C11 C15 O6 -63.6(5)
C14 C12 C16 C30 -1.7(5)
C4 C12 C16 C30 -179.8(3)
O1 C9 C17 C13 -180.0(3)
C5 C9 C17 C13 58.5(4)
O1 C9 C17 C25 -54.0(4)
C5 C9 C17 C25 -175.5(3)
C24 C13 C17 C9 -57.8(5)
C24 C13 C17 C25 176.3(3)
C12 C4 N18 C11 -169.1(3)
C19 C4 N18 C11 -39.4(4)
C15 C11 N18 C4 173.0(3)
C22 C11 N18 C4 45.3(3)
O2 C8 C19 C22 147.3(3)
C10 C8 C19 C22 -35.3(4)
O2 C8 C19 C4 -93.7(4)
C10 C8 C19 C4 83.7(4)
N18 C4 C19 C8 -105.7(3)
C12 C4 C19 C8 21.5(4)
N18 C4 C19 C22 18.9(3)
C12 C4 C19 C22 146.1(3)
N18 C11 C22 C23 88.5(4)
C15 C11 C22 C23 -35.9(5)
N18 C11 C22 C19 -31.5(4)
C15 C11 C22 C19 -155.9(3)
C8 C19 C22 C23 8.5(4)
C4 C19 C22 C23 -115.3(4)
C8 C19 C22 C11 131.2(4)
C4 C19 C22 C11 7.3(3)
C10 O3 C23 C22 -74.1(5)
C11 C22 C23 O3 -72.6(4)
C19 C22 C23 O3 42.7(4)
C5 C7 C24 C13 -52.7(5)
C28 C7 C24 C13 -177.3(4)
C17 C13 C24 C7 56.8(5)
C9 C17 C25 C29 -66.1(5)
C13 C17 C25 C29 56.4(5)
C9 C17 C25 C33 168.1(4)
C13 C17 C25 C33 -69.4(5)
C30 C21 C26 C14 -0.2(6)
C12 C14 C26 C21 -0.9(6)
C26 C21 C30 C16 0.3(6)
C12 C16 C30 C21 0.7(6)
C15 O6 C31 C32 172.3(4)

loop_
_cell_oxdiff_twin_id
_cell_oxdiff_twin_matrix_11
_cell_oxdiff_twin_matrix_12
_cell_oxdiff_twin_matrix_13
_cell_oxdiff_twin_matrix_21
_cell_oxdiff_twin_matrix_22
_cell_oxdiff_twin_matrix_23
_cell_oxdiff_twin_matrix_31
_cell_oxdiff_twin_matrix_32
_cell_oxdiff_twin_matrix_33
1 1.0000 0.0000 0.0000 0.0000 1.0000 0.0000 0.0000 0.0000 1.0000
2 -0.9920 0.3969 -0.0140 0.0495 0.9788 0.0014 0.0758 -0.0571 -0.9968

loop_
_diffrn_oxdiff_twin_id
_diffrn_oxdiff_twin_ratio
_diffrn_oxdiff_twin_reflns_isolated
_diffrn_oxdiff_twin_reflns_overlapped
1 0.8723 10468 2941
2 0.1277 10559 2941
